data_7049527
loop_
_publ_author_name
'Xu, Chao'
'Sheng, Ming-Ming'
'Shi, Hua-Tian'
'Str\/omme, Maria'
'Zhang, Qian-Feng'

_publ_section_title
;
 Interlinking supertetrahedral chalcogenolate clusters with bipyridines to
 form two-dimensional coordination polymers for photocatalytic degradation
 of organic dye.
;
_journal_issue 17
_journal_name_full 'Dalton transactions (Cambridge, England : 2003)'
_journal_page_first 5505
_journal_page_last 5510
_journal_paper_doi 10.1039/c9dt00480g
_journal_volume 48
_journal_year 2019
_chemical_formula_moiety 'C106 H105 Ag4 Cd6 N3 O4 S16, C3 H7 N1 O1'
_chemical_formula_sum 'C109 H112 Ag4 Cd6 N4 O5 S16'
_chemical_formula_weight 3176.86
_space_group_crystal_system triclinic
_space_group_IT_number 2
_space_group_name_Hall '-P 1'
_space_group_name_H-M_alt 'P -1'
_symmetry_space_group_name_Hall '-P 1'
_symmetry_space_group_name_H-M 'P -1'
_atom_sites_solution_hydrogens geom
_audit_creation_method SHELXL-2016/6
_audit_update_record
;
2019-03-20 deposited with the CCDC.    2019-03-27 downloaded from the CCDC.
;
_cell_angle_alpha 92.7800(10)
_cell_angle_beta 91.3500(10)
_cell_angle_gamma 101.3720(10)
_cell_formula_units_Z 2
_cell_length_a 17.0418(3)
_cell_length_b 17.8011(3)
_cell_length_c 20.4041(3)
_cell_measurement_reflns_used 9596
_cell_measurement_temperature 296(2)
_cell_measurement_theta_max 24.74
_cell_measurement_theta_min 2.34
_cell_volume 6057.71(17)
_computing_cell_refinement 'Bruker SMART'
_computing_data_collection 'Bruker SMART'
_computing_data_reduction 'Bruker SAINT'
_computing_molecular_graphics 'Bruker SHELXTL'
_computing_publication_material 'Bruker SHELXTL'
_computing_structure_refinement 'Bruker SHELXTL'
_computing_structure_solution 'Bruker SHELXTL'
_diffrn_ambient_temperature 296(2)
_diffrn_measured_fraction_theta_full 0.999
_diffrn_measured_fraction_theta_max 0.999
_diffrn_measurement_device_type 'CCD area detector'
_diffrn_measurement_method 'phi and omega scans'
_diffrn_radiation_type MoK\a
_diffrn_radiation_wavelength 0.71073
_diffrn_reflns_av_R_equivalents 0.0303
_diffrn_reflns_av_unetI/netI 0.0271
_diffrn_reflns_Laue_measured_fraction_full 0.999
_diffrn_reflns_Laue_measured_fraction_max 0.999
_diffrn_reflns_limit_h_max 20
_diffrn_reflns_limit_h_min -20
_diffrn_reflns_limit_k_max 21
_diffrn_reflns_limit_k_min -20
_diffrn_reflns_limit_l_max 24
_diffrn_reflns_limit_l_min -24
_diffrn_reflns_number 95239
_diffrn_reflns_point_group_measured_fraction_full 0.999
_diffrn_reflns_point_group_measured_fraction_max 0.999
_diffrn_reflns_theta_full 24.999
_diffrn_reflns_theta_max 24.999
_diffrn_reflns_theta_min 1.496
_exptl_absorpt_coefficient_mu 1.987
_exptl_absorpt_correction_T_max 0.692
_exptl_absorpt_correction_T_min 0.637
_exptl_absorpt_correction_type multi-scan
_exptl_absorpt_process_details
;
SADABS-2008/1 (Bruker,2008) was used for absorption correction. 
The Ratio of minimum to maximum transmission is 0.921.
The \l/2 correction factor is 0.0015.
;
_exptl_crystal_colour colorless
_exptl_crystal_density_diffrn 1.742
_exptl_crystal_description block
_exptl_crystal_F_000 3132
_exptl_crystal_size_max 0.250
_exptl_crystal_size_mid 0.220
_exptl_crystal_size_min 0.200
_refine_diff_density_max 1.843
_refine_diff_density_min -1.132
_refine_diff_density_rms 0.070
_refine_ls_extinction_method none
_refine_ls_goodness_of_fit_ref 0.998
_refine_ls_hydrogen_treatment constr
_refine_ls_matrix_type full
_refine_ls_number_parameters 1323
_refine_ls_number_reflns 21305
_refine_ls_number_restraints 1375
_refine_ls_restrained_S_all 1.001
_refine_ls_R_factor_all 0.0572
_refine_ls_R_factor_gt 0.0376
_refine_ls_shift/su_max 0.002
_refine_ls_shift/su_mean 0.000
_refine_ls_structure_factor_coef Fsqd
_refine_ls_weighting_details 'w=1/[\s^2^(Fo^2^)+(0.0419P)^2^+9.4443P] where P=(Fo^2^+2Fc^2^)/3'
_refine_ls_weighting_scheme calc
_refine_ls_wR_factor_gt 0.0896
_refine_ls_wR_factor_ref 0.1006
_reflns_Friedel_coverage 0.000
_reflns_number_gt 15844
_reflns_number_total 21305
_reflns_threshold_expression 'I > 2\s(I)'
_cod_data_source_file c9dt00480g2.cif
_cod_data_source_block P-1_S
_cod_depositor_comments 'Adding full bibliography for 7049526--7049529.cif.'
_cod_database_code 7049527
_shelx_shelxl_version_number 2016/6
_shelx_space_group_comment
; 
The symmetry employed for this shelxl refinement is uniquely defined 
by the following loop, which should always be used as a source of 
symmetry information in preference to the above space-group names. 
They are only intended as comments. 
;
_shelx_estimated_absorpt_t_min 0.636
_shelx_estimated_absorpt_t_max 0.692

loop_
_space_group_symop_operation_xyz
'x, y, z'
'-x, -y, -z'

loop_
_atom_site_label
_atom_site_type_symbol
_atom_site_fract_x
_atom_site_fract_y
_atom_site_fract_z
_atom_site_U_iso_or_equiv
_atom_site_adp_type
_atom_site_occupancy
_atom_site_site_symmetry_order
_atom_site_calc_flag
_atom_site_refinement_flags_posn
_atom_site_refinement_flags_adp
_atom_site_refinement_flags_occupancy
_atom_site_disorder_assembly
_atom_site_disorder_group
Ag1 Ag 0.27789(2) 0.86058(2) 0.85993(2) 0.06706(11) Uani 1 1 d . U . . .
Ag2 Ag 0.20370(2) 0.92847(2) 0.67272(2) 0.05837(10) Uani 1 1 d . U . . .
Cd5 Cd 0.10485(3) 0.70064(2) 0.73728(2) 0.06978(11) Uani 1 1 d . U . . .
Cd6 Cd 0.43895(2) 0.87138(2) 0.69530(2) 0.06225(10) Uani 1 1 d . U . . .
Ag3 Ag 0.34121(3) 0.65651(2) 0.76846(2) 0.06887(12) Uani 1 1 d . U . . .
Ag4 Ag 0.25306(2) 0.72212(2) 0.57843(2) 0.06123(11) Uani 1 1 d . U . . .
Cd3 Cd 0.46235(2) 0.67225(2) 0.60787(2) 0.07006(12) Uani 1 1 d . U . . .
Cd1 Cd 0.04251(2) 0.77830(2) 0.57297(2) 0.07010(12) Uani 1 1 d . U . . .
Cd4 Cd 0.19250(3) 0.65585(3) 0.91406(2) 0.08540(14) Uani 1 1 d . U . . .
Cd2 Cd 0.38152(2) 1.05635(2) 0.77495(2) 0.06292(11) Uani 1 1 d . U . . .
S1 S -0.01964(9) 0.71596(8) 0.67202(7) 0.0680(3) Uani 1 1 d . U . . .
S2 S 0.11849(8) 0.69366(7) 0.51262(6) 0.0602(3) Uani 1 1 d . U . . .
S3 S 0.09561(8) 0.92069(8) 0.58215(6) 0.0636(3) Uani 1 1 d . U . . .
S4 S 0.07365(10) 0.61876(9) 0.83719(8) 0.0837(4) Uani 1 1 d . U . . .
S5 S 0.22161(7) 0.65129(7) 0.68591(6) 0.0533(3) Uani 1 1 d . U . . .
S6 S 0.16648(6) 0.84412(6) 0.76975(5) 0.0472(3) Uani 1 1 d . U . . .
S7 S 0.35090(8) 0.64839(7) 0.52367(6) 0.0596(3) Uani 1 1 d . U . . .
S8 S 0.31003(6) 0.86109(6) 0.62121(5) 0.0431(2) Uani 1 1 d . U . . .
S9 S 0.27964(8) 1.06809(8) 0.68800(7) 0.0650(3) Uani 1 1 d . U . . .
S10 S 0.49219(7) 1.01623(7) 0.71260(6) 0.0546(3) Uani 1 1 d . U . . .
S11 S 0.53525(8) 0.80741(8) 0.62788(7) 0.0629(3) Uani 1 1 d . U . . .
S12 S 0.35172(8) 1.00221(7) 0.88328(6) 0.0596(3) Uani 1 1 d . U . . .
S13 S 0.38611(7) 0.80073(7) 0.79842(6) 0.0530(3) Uani 1 1 d . U . . .
S14 S 0.42210(8) 0.58118(9) 0.69652(7) 0.0702(4) Uani 1 1 d . U . . .
S15 S 0.24684(8) 0.78599(9) 0.96356(7) 0.0703(4) Uani 1 1 d . U . . .
O1 O -0.0717(2) 0.7827(3) 0.5138(2) 0.0909(12) Uani 1 1 d . U . . .
O2 O 0.4430(2) 1.1808(2) 0.80977(19) 0.0805(11) Uani 1 1 d . U . . .
O3 O 0.5551(3) 0.6220(3) 0.5481(2) 0.1011(14) Uani 1 1 d . U . . .
O4 O 0.1533(4) 0.5809(3) 1.0006(3) 0.1261(17) Uani 1 1 d . U . . .
H4O H 0.161131 0.602907 1.043086 0.151 Uiso 1 1 calc R U . . .
N1 N -0.1797(3) 0.8352(3) 0.5075(3) 0.0954(16) Uani 1 1 d . U . . .
N2 N 0.5432(4) 1.2558(4) 0.8680(4) 0.134(2) Uani 1 1 d . U . . .
N3 N 0.6226(4) 0.6229(4) 0.4565(3) 0.1116(19) Uani 1 1 d . U . . .
C1 C -0.1257(4) 0.8092(4) 0.5389(4) 0.101(2) Uani 1 1 d . U . . .
H1 H -0.127631 0.810429 0.584442 0.121 Uiso 1 1 calc R U . . .
C2 C -0.1756(6) 0.8410(8) 0.4390(5) 0.215(6) Uani 1 1 d . U . . .
H2A H -0.122419 0.838809 0.425676 0.323 Uiso 1 1 calc R U . . .
H2B H -0.188481 0.888879 0.427339 0.323 Uiso 1 1 calc R U . . .
H2C H -0.213088 0.799360 0.417372 0.323 Uiso 1 1 calc R U . . .
C3 C -0.2406(6) 0.8682(8) 0.5378(8) 0.259(7) Uani 1 1 d . U . . .
H3A H -0.289917 0.831113 0.535992 0.388 Uiso 1 1 calc R U . . .
H3B H -0.247796 0.912355 0.514894 0.388 Uiso 1 1 calc R U . . .
H3C H -0.224965 0.883338 0.582737 0.388 Uiso 1 1 calc R U . . .
C4 C 0.5006(4) 1.1923(4) 0.8474(3) 0.096(2) Uani 1 1 d . U . . .
H4 H 0.515318 1.148739 0.863243 0.115 Uiso 1 1 calc R U . . .
C5 C 0.5214(11) 1.3236(6) 0.8450(8) 0.310(11) Uani 1 1 d . U . . .
H5A H 0.568266 1.357367 0.830820 0.465 Uiso 1 1 calc R U . . .
H5B H 0.497938 1.348884 0.879797 0.465 Uiso 1 1 calc R U . . .
H5C H 0.483372 1.309995 0.808797 0.465 Uiso 1 1 calc R U . . .
C6 C 0.6142(7) 1.2658(8) 0.9108(6) 0.241(7) Uani 1 1 d . U . . .
H6A H 0.632701 1.218306 0.911659 0.362 Uiso 1 1 calc R U . . .
H6B H 0.601502 1.281201 0.954370 0.362 Uiso 1 1 calc R U . . .
H6C H 0.655428 1.304657 0.894590 0.362 Uiso 1 1 calc R U . . .
C7 C 0.5814(5) 0.6533(5) 0.4960(5) 0.128(3) Uani 1 1 d . U . . .
H7 H 0.569547 0.700558 0.486964 0.154 Uiso 1 1 calc R U . . .
C8 C 0.6475(8) 0.6548(8) 0.3922(6) 0.258(8) Uani 1 1 d . U . . .
H8A H 0.619606 0.695278 0.383254 0.387 Uiso 1 1 calc R U . . .
H8B H 0.634707 0.614914 0.358033 0.387 Uiso 1 1 calc R U . . .
H8C H 0.704140 0.674728 0.393954 0.387 Uiso 1 1 calc R U . . .
C9 C 0.6358(7) 0.5505(6) 0.4607(5) 0.178(4) Uani 1 1 d . U . . .
H9A H 0.602883 0.525060 0.493737 0.268 Uiso 1 1 calc R U . . .
H9B H 0.691154 0.552622 0.472207 0.268 Uiso 1 1 calc R U . . .
H9C H 0.622689 0.522743 0.419114 0.268 Uiso 1 1 calc R U . . .
C10 C 0.1213(8) 0.5102(7) 0.9920(7) 0.233(7) Uani 1 1 d . U . . .
H10A H 0.064822 0.503419 0.998547 0.350 Uiso 1 1 calc R U . . .
H10B H 0.144787 0.481323 1.022924 0.350 Uiso 1 1 calc R U . . .
H10C H 0.130227 0.492423 0.948174 0.350 Uiso 1 1 calc R U . . .
C11 C -0.0719(3) 0.6267(3) 0.6357(2) 0.0661(13) Uani 1 1 d . U . . .
C12 C -0.0771(5) 0.5013(4) 0.5848(4) 0.124(3) Uani 1 1 d . U . . .
H12 H -0.050716 0.463094 0.569781 0.149 Uiso 1 1 calc R U . . .
C13 C -0.1577(6) 0.4905(5) 0.5783(4) 0.130(3) Uani 1 1 d . U . . .
H13 H -0.186646 0.444482 0.559375 0.156 Uiso 1 1 calc R U . . .
C14 C -0.1955(5) 0.5445(6) 0.5985(4) 0.130(3) Uani 1 1 d . U . . .
H14 H -0.251009 0.536205 0.593951 0.157 Uiso 1 1 calc R U . . .
C15 C -0.1534(4) 0.6140(4) 0.6268(3) 0.102(2) Uani 1 1 d . U . . .
H15 H -0.180912 0.652158 0.639636 0.122 Uiso 1 1 calc R U . . .
C16 C -0.0339(4) 0.5693(3) 0.6138(3) 0.0937(19) Uani 1 1 d . U . . .
H16 H 0.021525 0.576342 0.618484 0.112 Uiso 1 1 calc R U . . .
C21 C 0.1301(3) 0.7250(3) 0.4313(2) 0.0634(12) Uani 1 1 d . U . . .
C22 C 0.0675(4) 0.7444(4) 0.3976(3) 0.0966(19) Uani 1 1 d . U . . .
H22 H 0.018958 0.743953 0.417657 0.116 Uiso 1 1 calc R U . . .
C23 C 0.0773(6) 0.7648(5) 0.3328(4) 0.135(3) Uani 1 1 d . U . . .
H23 H 0.034695 0.778000 0.309732 0.162 Uiso 1 1 calc R U . . .
C24 C 0.1467(7) 0.7659(5) 0.3028(4) 0.139(3) Uani 1 1 d . U . . .
H24 H 0.152388 0.780168 0.259625 0.166 Uiso 1 1 calc R U . . .
C25 C 0.2076(5) 0.7463(5) 0.3360(3) 0.124(3) Uani 1 1 d . U . . .
H25 H 0.255795 0.746669 0.315390 0.149 Uiso 1 1 calc R U . . .
C26 C 0.2002(4) 0.7254(4) 0.4001(3) 0.0910(18) Uani 1 1 d . U . . .
H26 H 0.243104 0.711540 0.422145 0.109 Uiso 1 1 calc R U . . .
C31 C 0.0144(3) 0.9555(3) 0.6184(2) 0.0571(11) Uani 1 1 d . U . . .
C32 C -0.0159(4) 1.0127(3) 0.5878(3) 0.0773(15) Uani 1 1 d . U . . .
H32 H 0.006493 1.032407 0.549584 0.093 Uiso 1 1 calc R U . . .
C33 C -0.0793(4) 1.0400(4) 0.6146(4) 0.104(2) Uani 1 1 d . U . . .
H33 H -0.099627 1.077920 0.593982 0.125 Uiso 1 1 calc R U . . .
C34 C -0.1123(4) 1.0124(5) 0.6704(4) 0.105(2) Uani 1 1 d . U . . .
H34 H -0.155334 1.030915 0.687369 0.126 Uiso 1 1 calc R U . . .
C35 C -0.0829(4) 0.9577(4) 0.7017(3) 0.0869(17) Uani 1 1 d . U . . .
H35 H -0.105003 0.939729 0.740553 0.104 Uiso 1 1 calc R U . . .
C36 C -0.0194(3) 0.9287(3) 0.6753(3) 0.0679(13) Uani 1 1 d . U . . .
H36 H 0.000218 0.890793 0.696489 0.081 Uiso 1 1 calc R U . . .
C41 C -0.0125(4) 0.6419(3) 0.8728(3) 0.0780(14) Uani 1 1 d . U . . .
C42 C -0.0830(4) 0.6318(4) 0.8339(4) 0.104(2) Uani 1 1 d . U . . .
H42 H -0.083375 0.614001 0.790308 0.125 Uiso 1 1 calc R U . . .
C43 C -0.1519(5) 0.6484(5) 0.8603(5) 0.124(3) Uani 1 1 d . U . . .
H43 H -0.198279 0.641953 0.834024 0.149 Uiso 1 1 calc R U . . .
C44 C -0.0843(5) 0.6853(5) 0.9624(5) 0.121(2) Uani 1 1 d . U . . .
H44 H -0.084256 0.704292 1.005681 0.146 Uiso 1 1 calc R U . . .
C45 C -0.0139(4) 0.6687(4) 0.9376(4) 0.0975(19) Uani 1 1 d . U . . .
H45 H 0.032083 0.675654 0.964415 0.117 Uiso 1 1 calc R U . . .
C46 C -0.1531(5) 0.6744(5) 0.9252(6) 0.132(3) Uani 1 1 d . U . . .
H46 H -0.200048 0.684187 0.943006 0.158 Uiso 1 1 calc R U . . .
C51 C 0.1859(3) 0.5507(3) 0.6669(3) 0.0598(12) Uani 1 1 d . U . . .
C52 C 0.1705(4) 0.5223(3) 0.6050(3) 0.0847(17) Uani 1 1 d . U . . .
H52 H 0.179330 0.555092 0.570718 0.102 Uiso 1 1 calc R U . . .
C53 C 0.1413(5) 0.4442(4) 0.5912(4) 0.116(2) Uani 1 1 d . U . . .
H53 H 0.128701 0.425406 0.548146 0.140 Uiso 1 1 calc R U . . .
C54 C 0.1316(5) 0.3961(4) 0.6407(6) 0.132(3) Uani 1 1 d . U . . .
H54 H 0.114867 0.343541 0.631878 0.158 Uiso 1 1 calc R U . . .
C55 C 0.1462(6) 0.4250(4) 0.7032(5) 0.150(3) Uani 1 1 d . U . . .
H55 H 0.136247 0.392064 0.737427 0.180 Uiso 1 1 calc R U . . .
C56 C 0.1757(5) 0.5022(4) 0.7176(4) 0.119(3) Uani 1 1 d . U . . .
H56 H 0.188341 0.520939 0.760710 0.143 Uiso 1 1 calc R U . . .
C61 C 0.0936(2) 0.8849(2) 0.81311(19) 0.0436(9) Uani 1 1 d . U . . .
C62 C 0.0202(3) 0.8411(3) 0.8267(2) 0.0538(11) Uani 1 1 d . U . . .
H62 H 0.007443 0.789482 0.812835 0.065 Uiso 1 1 calc R U . . .
C63 C -0.0345(3) 0.8745(3) 0.8610(2) 0.0680(14) Uani 1 1 d . U . . .
H63 H -0.083959 0.845065 0.870278 0.082 Uiso 1 1 calc R U . . .
C64 C -0.0160(3) 0.9506(3) 0.8813(3) 0.0730(15) Uani 1 1 d . U . . .
H64 H -0.053160 0.972875 0.903900 0.088 Uiso 1 1 calc R U . . .
C65 C 0.0574(3) 0.9938(3) 0.8683(3) 0.0713(14) Uani 1 1 d . U . . .
H65 H 0.070230 1.045197 0.882834 0.086 Uiso 1 1 calc R U . . .
C66 C 0.1121(3) 0.9616(3) 0.8340(2) 0.0538(11) Uani 1 1 d . U . . .
H66 H 0.161443 0.991346 0.824904 0.065 Uiso 1 1 calc R U . . .
C71 C 0.3986(3) 0.6958(3) 0.4561(2) 0.0622(12) Uani 1 1 d . U . . .
C72 C 0.4069(5) 0.6520(4) 0.4005(3) 0.111(3) Uani 1 1 d . U . . .
H72 H 0.389258 0.599078 0.399078 0.134 Uiso 1 1 calc R U . . .
C73 C 0.4420(6) 0.6875(5) 0.3463(4) 0.151(4) Uani 1 1 d . U . . .
H73 H 0.446245 0.657792 0.308293 0.181 Uiso 1 1 calc R U . . .
C74 C 0.4704(6) 0.7647(5) 0.3474(4) 0.127(3) Uani 1 1 d . U . . .
H74 H 0.495670 0.787296 0.311258 0.153 Uiso 1 1 calc R U . . .
C75 C 0.4611(4) 0.8082(4) 0.4025(3) 0.098(2) Uani 1 1 d . U . . .
H75 H 0.478907 0.861104 0.403720 0.118 Uiso 1 1 calc R U . . .
C76 C 0.4253(3) 0.7740(3) 0.4568(3) 0.0712(14) Uani 1 1 d . U . . .
H76 H 0.419118 0.804248 0.494023 0.085 Uiso 1 1 calc R U . . .
C81 C 0.3284(2) 0.9146(2) 0.5490(2) 0.0451(9) Uani 1 1 d . U . . .
C82 C 0.2804(3) 0.8935(3) 0.4935(2) 0.0646(13) Uani 1 1 d . U . . .
H82 H 0.237710 0.851904 0.494070 0.078 Uiso 1 1 calc R U . . .
C83 C 0.2943(4) 0.9329(3) 0.4371(3) 0.0770(15) Uani 1 1 d . U . . .
H83 H 0.261476 0.917688 0.399865 0.092 Uiso 1 1 calc R U . . .
C84 C 0.3564(3) 0.9942(3) 0.4361(3) 0.0714(14) Uani 1 1 d . U . . .
H84 H 0.367221 1.020003 0.397763 0.086 Uiso 1 1 calc R U . . .
C85 C 0.4018(4) 1.0171(3) 0.4908(3) 0.0888(19) Uani 1 1 d . U . . .
H85 H 0.442655 1.060255 0.490597 0.107 Uiso 1 1 calc R U . . .
C86 C 0.3888(3) 0.9776(3) 0.5475(3) 0.0760(16) Uani 1 1 d . U . . .
H86 H 0.421284 0.993942 0.584793 0.091 Uiso 1 1 calc R U . . .
C91 C 0.2190(3) 1.1294(3) 0.7228(2) 0.0633(12) Uani 1 1 d . U . . .
C92 C 0.1371(3) 1.1042(3) 0.7279(3) 0.0714(14) Uani 1 1 d . U . . .
H92 H 0.113522 1.054200 0.713786 0.086 Uiso 1 1 calc R U . . .
C93 C 0.0904(4) 1.1527(4) 0.7538(3) 0.0904(18) Uani 1 1 d . U . . .
H93 H 0.035648 1.134907 0.757204 0.108 Uiso 1 1 calc R U . . .
C94 C 0.1230(5) 1.2247(4) 0.7741(4) 0.108(2) Uani 1 1 d . U . . .
H94 H 0.091014 1.256758 0.791924 0.129 Uiso 1 1 calc R U . . .
C95 C 0.2039(5) 1.2515(4) 0.7687(4) 0.116(2) Uani 1 1 d . U . . .
H95 H 0.226111 1.302203 0.781740 0.139 Uiso 1 1 calc R U . . .
C96 C 0.2538(4) 1.2026(3) 0.7435(3) 0.0913(18) Uani 1 1 d . U . . .
H96 H 0.308786 1.220089 0.741082 0.110 Uiso 1 1 calc R U . . .
C101 C 0.5720(3) 1.0354(3) 0.7720(2) 0.0544(11) Uani 1 1 d . U . . .
C102 C 0.6419(3) 1.0840(4) 0.7581(3) 0.0899(19) Uani 1 1 d . U . . .
H102 H 0.647055 1.106744 0.717910 0.108 Uiso 1 1 calc R U . . .
C103 C 0.7048(4) 1.0989(5) 0.8041(4) 0.125(3) Uani 1 1 d . U . . .
H103 H 0.751696 1.132544 0.794473 0.150 Uiso 1 1 calc R U . . .
C104 C 0.7001(4) 1.0659(4) 0.8626(4) 0.112(3) Uani 1 1 d . U . . .
H104 H 0.743431 1.075589 0.892512 0.135 Uiso 1 1 calc R U . . .
C105 C 0.6303(4) 1.0182(4) 0.8768(3) 0.101(2) Uani 1 1 d . U . . .
H105 H 0.625251 0.996178 0.917288 0.121 Uiso 1 1 calc R U . . .
C106 C 0.5673(3) 1.0024(3) 0.8314(3) 0.0730(15) Uani 1 1 d . U . . .
H106 H 0.520662 0.968619 0.841278 0.088 Uiso 1 1 calc R U . . .
C111 C 0.6185(3) 0.8038(3) 0.6817(3) 0.0654(13) Uani 1 1 d . U . . .
C112 C 0.6520(3) 0.8668(4) 0.7198(3) 0.0859(17) Uani 1 1 d . U . . .
H112 H 0.630792 0.911029 0.718813 0.103 Uiso 1 1 calc R U . . .
C113 C 0.7181(4) 0.8653(4) 0.7602(4) 0.113(2) Uani 1 1 d . U . . .
H113 H 0.741075 0.909208 0.785664 0.136 Uiso 1 1 calc R U . . .
C114 C 0.7498(4) 0.8025(5) 0.7637(5) 0.126(3) Uani 1 1 d . U . . .
H114 H 0.794998 0.802877 0.790184 0.152 Uiso 1 1 calc R U . . .
C115 C 0.7145(5) 0.7385(5) 0.7278(4) 0.120(3) Uani 1 1 d . U . . .
H115 H 0.734270 0.693715 0.731492 0.144 Uiso 1 1 calc R U . . .
C116 C 0.6496(4) 0.7382(4) 0.6855(4) 0.098(2) Uani 1 1 d . U . . .
H116 H 0.627293 0.694155 0.659915 0.117 Uiso 1 1 calc R U . . .
C121 C 0.2870(3) 1.0550(3) 0.9238(2) 0.0513(10) Uani 1 1 d . U . . .
C122 C 0.2685(3) 1.1216(3) 0.9012(2) 0.0633(12) Uani 1 1 d . U . . .
H122 H 0.289532 1.140496 0.862258 0.076 Uiso 1 1 calc R U . . .
C123 C 0.2191(3) 1.1600(3) 0.9361(3) 0.0782(15) Uani 1 1 d . U . . .
H123 H 0.206362 1.204299 0.920205 0.094 Uiso 1 1 calc R U . . .
C124 C 0.1882(3) 1.1333(4) 0.9947(3) 0.0842(17) Uani 1 1 d . U . . .
H124 H 0.155183 1.159648 1.018399 0.101 Uiso 1 1 calc R U . . .
C125 C 0.2068(3) 1.0683(4) 1.0168(3) 0.0819(16) Uani 1 1 d . U . . .
H125 H 0.185969 1.049979 1.056046 0.098 Uiso 1 1 calc R U . . .
C126 C 0.2558(3) 1.0287(3) 0.9826(2) 0.0635(12) Uani 1 1 d . U . . .
H126 H 0.268033 0.984362 0.998875 0.076 Uiso 1 1 calc R U . . .
C131 C 0.4667(3) 0.8018(3) 0.8567(2) 0.0568(11) Uani 1 1 d . U . . .
C132 C 0.5283(3) 0.7648(4) 0.8410(3) 0.0868(17) Uani 1 1 d . U . . .
H132 H 0.528908 0.739912 0.799927 0.104 Uiso 1 1 calc R U . . .
C133 C 0.5898(4) 0.7651(5) 0.8876(4) 0.106(2) Uani 1 1 d . U . . .
H133 H 0.630874 0.739483 0.877508 0.127 Uiso 1 1 calc R U . . .
C134 C 0.5905(4) 0.8024(4) 0.9472(4) 0.099(2) Uani 1 1 d . U . . .
H134 H 0.631730 0.802350 0.977865 0.119 Uiso 1 1 calc R U . . .
C135 C 0.5308(4) 0.8394(4) 0.9617(3) 0.0912(18) Uani 1 1 d . U . . .
H135 H 0.531819 0.865770 1.002247 0.109 Uiso 1 1 calc R U . . .
C136 C 0.4682(3) 0.8389(3) 0.9174(3) 0.0730(14) Uani 1 1 d . U . . .
H136 H 0.426909 0.863865 0.928670 0.088 Uiso 1 1 calc R U . . .
C141 C 0.5091(3) 0.5618(3) 0.7367(3) 0.0704(14) Uani 1 1 d . U . . .
C142 C 0.5669(4) 0.5360(4) 0.7016(4) 0.0967(19) Uani 1 1 d . U . . .
H142 H 0.561637 0.531072 0.655992 0.116 Uiso 1 1 calc R U . . .
C143 C 0.6331(4) 0.5172(5) 0.7327(4) 0.113(2) Uani 1 1 d . U . . .
H143 H 0.671684 0.499646 0.708035 0.136 Uiso 1 1 calc R U . . .
C144 C 0.6417(5) 0.5242(5) 0.7995(5) 0.116(2) Uani 1 1 d . U . . .
H144 H 0.686248 0.511900 0.820341 0.139 Uiso 1 1 calc R U . . .
C145 C 0.5868(6) 0.5485(6) 0.8341(4) 0.140(3) Uani 1 1 d . U . . .
H145 H 0.592758 0.553446 0.879579 0.169 Uiso 1 1 calc R U . . .
C146 C 0.5191(5) 0.5672(5) 0.8030(3) 0.118(3) Uani 1 1 d . U . . .
H146 H 0.480459 0.583529 0.828454 0.142 Uiso 1 1 calc R U . . .
C151 C 0.1652(3) 0.8048(3) 1.0093(2) 0.0588(12) Uani 1 1 d . U . . .
C152 C 0.1178(3) 0.8543(3) 0.9900(3) 0.0670(13) Uani 1 1 d . U . . .
H152 H 0.127642 0.878786 0.950864 0.080 Uiso 1 1 calc R U . . .
C153 C 0.0550(4) 0.8684(4) 1.0283(3) 0.0845(16) Uani 1 1 d . U . . .
H153 H 0.022633 0.901251 1.014215 0.101 Uiso 1 1 calc R U . . .
C154 C 0.0408(4) 0.8341(4) 1.0864(3) 0.0961(19) Uani 1 1 d . U . . .
H154 H -0.000900 0.843814 1.111946 0.115 Uiso 1 1 calc R U . . .
C155 C 0.0878(4) 0.7855(4) 1.1068(3) 0.0905(18) Uani 1 1 d . U . . .
H155 H 0.077944 0.762066 1.146372 0.109 Uiso 1 1 calc R U . . .
C156 C 0.1504(4) 0.7709(3) 1.0691(3) 0.0751(15) Uani 1 1 d . U . . .
H156 H 0.182668 0.738272 1.083766 0.090 Uiso 1 1 calc R U . . .
S16 S 0.33005(16) 0.62337(14) 0.88884(12) 0.0679(8) Uani 0.557(3) 1 d D U P A 1
C166 C 0.3249(8) 0.5233(6) 0.8999(6) 0.079(3) Uani 0.557(3) 1 d D U P A 1
C167 C 0.3195(9) 0.4972(8) 0.9618(7) 0.118(4) Uani 0.557(3) 1 d D U P A 1
H167 H 0.311171 0.530527 0.996277 0.142 Uiso 0.557(3) 1 calc R U P A 1
C168 C 0.3258(12) 0.4234(8) 0.9752(9) 0.156(6) Uani 0.557(3) 1 d D U P A 1
H168 H 0.325250 0.407728 1.018064 0.188 Uiso 0.557(3) 1 calc R U P A 1
C169 C 0.3330(11) 0.3743(9) 0.9233(8) 0.156(6) Uani 0.557(3) 1 d D U P A 1
H169 H 0.330700 0.322599 0.930090 0.188 Uiso 0.557(3) 1 calc R U P A 1
C170 C 0.3437(10) 0.3999(6) 0.8610(8) 0.144(5) Uani 0.557(3) 1 d D U P A 1
H170 H 0.354023 0.366955 0.826987 0.173 Uiso 0.557(3) 1 calc R U P A 1
C171 C 0.3390(7) 0.4746(6) 0.8489(7) 0.103(3) Uani 0.557(3) 1 d D U P A 1
H171 H 0.345318 0.491852 0.806729 0.124 Uiso 0.557(3) 1 calc R U P A 1
S16A S 0.2701(2) 0.5682(2) 0.85666(16) 0.0743(11) Uani 0.443(3) 1 d D U P A 2
C160 C 0.3422(8) 0.5525(7) 0.9172(6) 0.073(3) Uani 0.443(3) 1 d D U P A 2
C161 C 0.4015(8) 0.6128(7) 0.9417(7) 0.102(4) Uani 0.443(3) 1 d D U P A 2
H161 H 0.403179 0.662183 0.928224 0.122 Uiso 0.443(3) 1 calc R U P A 2
C162 C 0.4579(9) 0.5986(9) 0.9863(8) 0.131(6) Uani 0.443(3) 1 d D U P A 2
H162 H 0.501960 0.636456 0.999373 0.158 Uiso 0.443(3) 1 calc R U P A 2
C163 C 0.4475(11) 0.5279(10) 1.0106(8) 0.153(7) Uani 0.443(3) 1 d D U P A 2
H163 H 0.472088 0.521942 1.050652 0.183 Uiso 0.443(3) 1 calc R U P A 2
C164 C 0.4017(11) 0.4651(9) 0.9776(8) 0.128(5) Uani 0.443(3) 1 d D U P A 2
H164 H 0.409388 0.415607 0.983741 0.153 Uiso 0.443(3) 1 calc R U P A 2
C165 C 0.3433(10) 0.4796(7) 0.9346(8) 0.110(5) Uani 0.443(3) 1 d D U P A 2
H165 H 0.304166 0.439126 0.917312 0.131 Uiso 0.443(3) 1 calc R U P A 2

loop_
_atom_site_aniso_label
_atom_site_aniso_U_11
_atom_site_aniso_U_22
_atom_site_aniso_U_33
_atom_site_aniso_U_23
_atom_site_aniso_U_13
_atom_site_aniso_U_12
Ag1 0.0610(2) 0.0728(3) 0.0697(3) 0.0058(2) 0.00031(19) 0.0186(2)
Ag2 0.0540(2) 0.0697(2) 0.0528(2) 0.00482(18) 0.00680(16) 0.01484(18)
Cd5 0.0813(3) 0.0633(2) 0.0664(3) -0.00102(19) 0.0058(2) 0.0190(2)
Cd6 0.0576(2) 0.0678(2) 0.0611(2) 0.00455(18) -0.00597(17) 0.01240(18)
Ag3 0.0742(3) 0.0729(3) 0.0633(3) 0.0096(2) 0.0073(2) 0.0218(2)
Ag4 0.0734(2) 0.0554(2) 0.0540(2) 0.01043(17) 0.00439(18) 0.00860(18)
Cd3 0.0736(3) 0.0747(3) 0.0631(2) -0.0003(2) 0.00296(19) 0.0186(2)
Cd1 0.0651(2) 0.0742(3) 0.0729(3) -0.0004(2) -0.01004(19) 0.0209(2)
Cd4 0.0946(3) 0.0862(3) 0.0801(3) 0.0083(2) 0.0121(2) 0.0274(3)
Cd2 0.0563(2) 0.0695(2) 0.0600(2) 0.00334(18) 0.00340(17) 0.00522(18)
S1 0.0809(9) 0.0599(8) 0.0622(8) -0.0067(6) -0.0063(7) 0.0152(7)
S2 0.0610(7) 0.0585(7) 0.0615(8) 0.0069(6) -0.0019(6) 0.0121(6)
S3 0.0641(8) 0.0693(8) 0.0578(8) 0.0053(6) -0.0048(6) 0.0143(6)
S4 0.1012(11) 0.0759(10) 0.0729(10) 0.0157(8) 0.0041(8) 0.0121(8)
S5 0.0690(7) 0.0471(6) 0.0468(6) 0.0100(5) 0.0067(5) 0.0163(6)
S6 0.0484(6) 0.0481(6) 0.0452(6) 0.0027(5) 0.0037(5) 0.0093(5)
S7 0.0626(7) 0.0581(7) 0.0584(7) 0.0062(6) 0.0079(6) 0.0108(6)
S8 0.0413(5) 0.0469(6) 0.0408(6) 0.0054(5) 0.0008(4) 0.0073(5)
S9 0.0635(8) 0.0684(8) 0.0622(8) 0.0056(6) -0.0052(6) 0.0111(6)
S10 0.0540(7) 0.0593(7) 0.0489(7) 0.0026(5) -0.0002(5) 0.0077(5)
S11 0.0645(8) 0.0635(8) 0.0633(8) 0.0046(6) 0.0035(6) 0.0185(6)
S12 0.0615(7) 0.0591(7) 0.0586(7) 0.0057(6) 0.0069(6) 0.0119(6)
S13 0.0503(6) 0.0652(7) 0.0448(6) 0.0099(5) -0.0003(5) 0.0134(5)
S14 0.0707(8) 0.0808(9) 0.0644(8) 0.0079(7) 0.0082(7) 0.0264(7)
S15 0.0647(8) 0.0822(9) 0.0647(8) 0.0192(7) 0.0047(6) 0.0125(7)
O1 0.065(2) 0.119(3) 0.094(3) -0.002(3) -0.016(2) 0.034(2)
O2 0.075(2) 0.081(3) 0.075(3) -0.001(2) -0.004(2) -0.008(2)
O3 0.091(3) 0.126(4) 0.087(3) -0.016(3) 0.018(2) 0.027(3)
O4 0.158(5) 0.122(4) 0.102(4) 0.034(3) 0.033(3) 0.027(4)
N1 0.065(3) 0.104(4) 0.119(4) -0.004(3) -0.022(3) 0.026(3)
N2 0.142(5) 0.099(4) 0.136(6) -0.006(4) -0.052(4) -0.025(4)
N3 0.106(4) 0.107(4) 0.131(5) 0.004(4) 0.047(4) 0.039(4)
C1 0.078(4) 0.129(6) 0.096(5) -0.009(4) -0.024(4) 0.028(4)
C2 0.159(9) 0.320(16) 0.162(7) 0.125(10) -0.050(7) 0.016(9)
C3 0.106(7) 0.273(15) 0.402(17) -0.162(14) -0.043(9) 0.100(8)
C4 0.108(5) 0.079(4) 0.093(5) -0.002(4) -0.013(4) 0.000(4)
C5 0.46(2) 0.091(6) 0.34(2) 0.002(10) -0.217(18) 0.009(11)
C6 0.183(11) 0.265(14) 0.236(14) -0.023(11) -0.124(10) -0.025(10)
C7 0.108(6) 0.140(7) 0.153(7) 0.010(6) 0.046(5) 0.055(5)
C8 0.253(14) 0.321(17) 0.251(13) 0.131(12) 0.182(12) 0.133(13)
C9 0.217(11) 0.142(8) 0.200(10) -0.017(7) 0.051(9) 0.095(8)
C10 0.258(15) 0.165(9) 0.272(16) 0.104(9) 0.111(12) -0.003(10)
C11 0.072(3) 0.067(3) 0.053(3) -0.002(2) 0.005(2) 0.001(2)
C12 0.143(6) 0.081(5) 0.132(7) -0.033(4) 0.013(6) -0.011(5)
C13 0.140(6) 0.109(6) 0.111(6) -0.018(5) 0.003(6) -0.041(5)
C14 0.083(5) 0.151(7) 0.135(7) -0.008(6) -0.004(5) -0.029(4)
C15 0.074(4) 0.117(5) 0.108(5) -0.009(4) 0.006(4) 0.004(3)
C16 0.094(4) 0.067(4) 0.113(5) -0.020(3) 0.004(4) 0.005(3)
C21 0.075(3) 0.054(3) 0.054(3) 0.002(2) -0.015(2) -0.003(2)
C22 0.105(4) 0.104(5) 0.082(4) 0.009(4) -0.032(3) 0.026(4)
C23 0.174(7) 0.134(7) 0.097(6) 0.026(5) -0.061(5) 0.032(7)
C24 0.188(8) 0.127(7) 0.073(5) 0.026(5) -0.030(5) -0.038(7)
C25 0.127(6) 0.156(7) 0.064(4) 0.009(4) 0.000(4) -0.032(5)
C26 0.084(4) 0.118(5) 0.059(3) 0.012(3) -0.005(3) -0.007(4)
C31 0.058(3) 0.057(3) 0.055(3) 0.001(2) -0.009(2) 0.010(2)
C32 0.100(4) 0.077(4) 0.062(3) 0.010(3) -0.008(3) 0.035(3)
C33 0.119(5) 0.108(5) 0.104(5) 0.017(4) -0.009(4) 0.067(4)
C34 0.102(5) 0.128(6) 0.102(5) 0.006(4) 0.006(4) 0.065(5)
C35 0.082(4) 0.109(5) 0.072(4) 0.013(3) 0.009(3) 0.023(4)
C36 0.066(3) 0.074(3) 0.065(3) 0.011(3) -0.004(2) 0.017(3)
C41 0.087(3) 0.056(3) 0.084(4) 0.015(3) -0.001(3) -0.003(3)
C42 0.092(4) 0.099(5) 0.110(5) 0.025(4) -0.006(4) -0.010(4)
C43 0.082(4) 0.107(6) 0.176(7) 0.036(6) -0.013(5) -0.004(4)
C44 0.111(5) 0.109(6) 0.141(6) -0.009(5) 0.032(5) 0.015(5)
C45 0.091(4) 0.089(4) 0.107(5) -0.006(4) 0.009(4) 0.006(4)
C46 0.090(5) 0.108(6) 0.193(8) 0.011(6) 0.030(5) 0.004(5)
C51 0.065(3) 0.048(3) 0.072(3) 0.014(2) 0.022(2) 0.021(2)
C52 0.110(5) 0.050(3) 0.090(4) 0.001(3) 0.024(4) 0.003(3)
C53 0.134(6) 0.059(4) 0.145(6) -0.021(4) 0.028(5) -0.002(4)
C54 0.146(7) 0.039(3) 0.210(8) 0.005(4) 0.064(7) 0.008(4)
C55 0.217(10) 0.060(4) 0.180(7) 0.052(5) 0.055(8) 0.030(5)
C56 0.188(8) 0.065(4) 0.106(5) 0.038(3) 0.022(5) 0.020(4)
C61 0.046(2) 0.050(2) 0.035(2) 0.0045(18) -0.0014(17) 0.0103(19)
C62 0.057(3) 0.053(3) 0.048(3) -0.003(2) 0.005(2) 0.002(2)
C63 0.052(3) 0.083(3) 0.064(3) -0.003(3) 0.016(2) 0.000(3)
C64 0.067(3) 0.086(4) 0.069(3) -0.011(3) 0.018(3) 0.024(3)
C65 0.072(3) 0.060(3) 0.082(4) -0.013(3) 0.005(3) 0.015(2)
C66 0.048(2) 0.052(3) 0.058(3) -0.002(2) 0.003(2) 0.005(2)
C71 0.069(3) 0.060(3) 0.058(3) 0.002(2) 0.008(2) 0.011(2)
C72 0.171(7) 0.075(4) 0.079(4) -0.013(3) 0.044(4) 0.001(4)
C73 0.245(10) 0.112(5) 0.083(5) -0.013(4) 0.072(6) 0.002(6)
C74 0.184(8) 0.108(5) 0.086(5) 0.023(4) 0.053(5) 0.012(6)
C75 0.130(6) 0.072(4) 0.087(4) 0.021(3) 0.020(4) 0.000(4)
C76 0.091(4) 0.058(3) 0.067(3) 0.002(2) 0.009(3) 0.018(3)
C81 0.044(2) 0.048(2) 0.045(2) 0.0041(19) 0.0063(18) 0.0120(19)
C82 0.068(3) 0.063(3) 0.055(3) 0.012(2) -0.006(2) -0.007(2)
C83 0.086(4) 0.090(4) 0.052(3) 0.016(3) -0.009(3) 0.010(3)
C84 0.085(4) 0.076(4) 0.057(3) 0.028(3) 0.011(3) 0.016(3)
C85 0.092(4) 0.083(4) 0.076(4) 0.030(3) 0.001(3) -0.027(3)
C86 0.078(3) 0.083(4) 0.052(3) 0.022(3) -0.009(3) -0.022(3)
C91 0.078(3) 0.059(3) 0.056(3) 0.016(2) -0.009(2) 0.019(2)
C92 0.077(3) 0.069(3) 0.073(4) 0.005(3) -0.005(3) 0.024(3)
C93 0.089(4) 0.098(4) 0.094(5) 0.019(4) 0.002(3) 0.038(3)
C94 0.130(5) 0.091(5) 0.119(6) 0.002(4) -0.007(5) 0.064(4)
C95 0.141(6) 0.066(4) 0.146(7) 0.004(4) -0.028(5) 0.035(4)
C96 0.096(4) 0.065(3) 0.114(5) 0.011(3) -0.020(4) 0.018(3)
C101 0.052(2) 0.055(3) 0.052(3) 0.001(2) 0.000(2) 0.000(2)
C102 0.074(4) 0.106(5) 0.074(4) 0.023(3) -0.004(3) -0.025(3)
C103 0.080(4) 0.151(7) 0.112(5) 0.037(5) -0.024(4) -0.059(4)
C104 0.098(5) 0.118(6) 0.100(5) 0.027(4) -0.042(4) -0.029(4)
C105 0.097(4) 0.110(5) 0.084(4) 0.033(4) -0.030(3) -0.013(4)
C106 0.064(3) 0.079(4) 0.068(3) 0.020(3) -0.013(3) -0.007(3)
C111 0.051(3) 0.067(3) 0.080(4) 0.008(3) 0.010(2) 0.014(2)
C112 0.068(3) 0.082(4) 0.107(5) -0.007(3) -0.010(3) 0.017(3)
C113 0.081(4) 0.100(5) 0.149(7) -0.015(5) -0.035(4) 0.006(4)
C114 0.080(5) 0.123(6) 0.175(8) -0.003(5) -0.049(5) 0.025(4)
C115 0.100(5) 0.114(5) 0.156(7) 0.002(5) -0.028(5) 0.048(4)
C116 0.087(4) 0.087(4) 0.123(6) -0.009(4) -0.018(4) 0.034(3)
C121 0.049(2) 0.058(3) 0.043(2) -0.004(2) -0.0049(19) 0.004(2)
C122 0.069(3) 0.065(3) 0.056(3) 0.005(2) 0.006(2) 0.014(2)
C123 0.075(4) 0.068(3) 0.094(4) -0.005(3) -0.006(3) 0.024(3)
C124 0.072(4) 0.095(4) 0.084(4) -0.019(3) 0.014(3) 0.018(3)
C125 0.078(4) 0.103(4) 0.065(4) 0.005(3) 0.018(3) 0.014(3)
C126 0.060(3) 0.074(3) 0.053(3) 0.008(2) -0.002(2) 0.005(2)
C131 0.049(2) 0.065(3) 0.056(3) 0.021(2) -0.002(2) 0.006(2)
C132 0.062(3) 0.121(5) 0.082(4) 0.013(4) -0.002(3) 0.027(3)
C133 0.063(4) 0.135(6) 0.127(6) 0.026(5) -0.012(4) 0.033(4)
C134 0.073(4) 0.115(6) 0.104(5) 0.031(4) -0.034(4) 0.002(4)
C135 0.086(4) 0.111(5) 0.067(4) 0.014(3) -0.023(3) -0.001(4)
C136 0.068(3) 0.090(4) 0.060(3) 0.011(3) -0.009(2) 0.012(3)
C141 0.086(4) 0.062(3) 0.068(3) 0.003(3) 0.001(3) 0.028(3)
C142 0.100(4) 0.107(5) 0.095(4) 0.005(4) 0.007(3) 0.049(4)
C143 0.098(5) 0.120(6) 0.136(6) 0.005(5) 0.003(5) 0.056(4)
C144 0.109(5) 0.118(6) 0.129(6) 0.007(5) -0.027(5) 0.046(5)
C145 0.168(8) 0.186(9) 0.090(5) 0.004(6) -0.028(5) 0.093(7)
C146 0.128(6) 0.174(7) 0.073(4) 0.006(5) 0.001(4) 0.081(6)
C151 0.065(3) 0.060(3) 0.047(3) 0.003(2) -0.005(2) 0.003(2)
C152 0.088(4) 0.061(3) 0.053(3) 0.010(2) 0.002(3) 0.014(3)
C153 0.102(4) 0.083(4) 0.074(4) 0.004(3) 0.005(3) 0.034(3)
C154 0.117(5) 0.105(5) 0.071(4) 0.002(3) 0.027(4) 0.033(4)
C155 0.119(5) 0.101(5) 0.053(3) 0.020(3) 0.021(3) 0.022(4)
C156 0.090(4) 0.081(4) 0.055(3) 0.020(3) 0.002(3) 0.015(3)
S16 0.0773(17) 0.0628(15) 0.0658(16) 0.0149(12) 0.0125(12) 0.0155(13)
C166 0.072(6) 0.075(6) 0.093(7) 0.030(5) -0.008(6) 0.014(5)
C167 0.115(10) 0.121(8) 0.125(8) 0.065(7) 0.010(8) 0.024(8)
C168 0.161(12) 0.141(10) 0.174(11) 0.105(8) -0.009(12) 0.023(11)
C169 0.142(12) 0.079(8) 0.239(15) 0.068(7) -0.046(13) -0.008(9)
C170 0.154(12) 0.071(7) 0.201(12) 0.008(8) -0.043(12) 0.016(8)
C171 0.111(8) 0.067(6) 0.133(8) 0.011(5) -0.016(7) 0.022(6)
S16A 0.081(2) 0.088(2) 0.0590(19) 0.0198(17) 0.0091(16) 0.0258(19)
C160 0.073(7) 0.095(8) 0.057(7) 0.018(6) 0.018(5) 0.024(6)
C161 0.098(9) 0.127(9) 0.075(9) 0.026(8) -0.001(6) 0.003(7)
C162 0.104(11) 0.188(13) 0.092(11) 0.055(10) -0.012(8) -0.005(11)
C163 0.169(16) 0.195(15) 0.097(13) 0.056(11) -0.014(10) 0.033(13)
C164 0.150(13) 0.142(11) 0.114(12) 0.043(10) 0.017(9) 0.074(10)
C165 0.132(11) 0.104(8) 0.107(11) 0.025(8) 0.010(8) 0.055(8)

loop_
_atom_type_symbol
_atom_type_description
_atom_type_scat_dispersion_real
_atom_type_scat_dispersion_imag
_atom_type_scat_source
C C 0.0033 0.0016 'International Tables Vol C Tables 4.2.6.8 and 6.1.1.4'
H H 0.0000 0.0000 'International Tables Vol C Tables 4.2.6.8 and 6.1.1.4'
N N 0.0061 0.0033 'International Tables Vol C Tables 4.2.6.8 and 6.1.1.4'
S S 0.1246 0.1234 'International Tables Vol C Tables 4.2.6.8 and 6.1.1.4'
Ag Ag -0.8971 1.1015 'International Tables Vol C Tables 4.2.6.8 and 6.1.1.4'
Cd Cd -0.8075 1.2024 'International Tables Vol C Tables 4.2.6.8 and 6.1.1.4'
O O 0.0106 0.0060 'International Tables Vol C Tables 4.2.6.8 and 6.1.1.4'

loop_
_geom_angle_atom_site_label_1
_geom_angle_atom_site_label_2
_geom_angle_atom_site_label_3
_geom_angle
S15 Ag1 S6 117.44(4)
S15 Ag1 S12 113.87(5)
S6 Ag1 S12 113.56(4)
S15 Ag1 S13 106.64(4)
S6 Ag1 S13 100.77(4)
S12 Ag1 S13 102.04(4)
S3 Ag2 S6 116.38(4)
S3 Ag2 S9 108.40(5)
S6 Ag2 S9 122.34(4)
S3 Ag2 S8 104.90(4)
S6 Ag2 S8 99.63(4)
S9 Ag2 S8 102.05(4)
S1 Cd5 S5 123.32(4)
S1 Cd5 S4 113.44(5)
S5 Cd5 S4 103.49(5)
S1 Cd5 S6 100.22(4)
S5 Cd5 S6 103.14(4)
S4 Cd5 S6 112.91(5)
S10 Cd6 S11 111.01(4)
S10 Cd6 S13 116.01(4)
S11 Cd6 S13 115.04(4)
S10 Cd6 S8 103.91(4)
S11 Cd6 S8 106.15(4)
S13 Cd6 S8 103.22(4)
S14 Ag3 S16 116.80(7)
S14 Ag3 S13 122.87(5)
S16 Ag3 S13 92.65(6)
S14 Ag3 S5 97.45(4)
S16 Ag3 S5 125.56(7)
S13 Ag3 S5 103.07(4)
S14 Ag3 S16A 109.26(9)
S13 Ag3 S16A 118.58(9)
S5 Ag3 S16A 99.79(8)
S7 Ag4 S8 116.91(4)
S7 Ag4 S2 109.51(4)
S8 Ag4 S2 118.58(4)
S7 Ag4 S5 102.53(4)
S8 Ag4 S5 102.71(4)
S2 Ag4 S5 104.06(4)
O3 Cd3 S7 98.22(12)
O3 Cd3 S11 100.36(13)
S7 Cd3 S11 116.86(5)
O3 Cd3 S14 105.66(14)
S7 Cd3 S14 107.03(5)
S11 Cd3 S14 124.32(5)
O1 Cd1 S2 109.17(12)
O1 Cd1 S1 98.87(12)
S2 Cd1 S1 111.05(5)
O1 Cd1 S3 96.47(12)
S2 Cd1 S3 119.57(5)
S1 Cd1 S3 117.81(5)
O4 Cd4 S15 105.65(16)
O4 Cd4 S4 101.49(16)
S15 Cd4 S4 126.27(5)
O4 Cd4 S16A 97.40(16)
S15 Cd4 S16A 126.55(9)
S4 Cd4 S16A 93.92(9)
O4 Cd4 S16 102.18(15)
S15 Cd4 S16 95.50(7)
S4 Cd4 S16 122.77(7)
O2 Cd2 S12 99.25(10)
O2 Cd2 S9 106.44(11)
S12 Cd2 S9 125.42(5)
O2 Cd2 S10 100.17(10)
S12 Cd2 S10 117.84(4)
S9 Cd2 S10 104.01(4)
C11 S1 Cd1 100.64(17)
C11 S1 Cd5 111.6(2)
Cd1 S1 Cd5 100.69(5)
C21 S2 Cd1 107.77(19)
C21 S2 Ag4 111.42(18)
Cd1 S2 Ag4 101.37(5)
C31 S3 Cd1 101.98(16)
C31 S3 Ag2 106.78(16)
Cd1 S3 Ag2 100.24(5)
C41 S4 Cd4 110.9(2)
C41 S4 Cd5 107.6(2)
Cd4 S4 Cd5 106.10(6)
C51 S5 Cd5 105.98(16)
C51 S5 Ag4 109.87(17)
Cd5 S5 Ag4 107.03(4)
C51 S5 Ag3 104.16(18)
Cd5 S5 Ag3 112.81(5)
Ag4 S5 Ag3 116.50(5)
C61 S6 Ag2 105.70(14)
C61 S6 Ag1 99.75(14)
Ag2 S6 Ag1 113.62(4)
C61 S6 Cd5 108.43(14)
Ag2 S6 Cd5 114.75(4)
Ag1 S6 Cd5 113.04(4)
C71 S7 Cd3 101.23(18)
C71 S7 Ag4 112.66(17)
Cd3 S7 Ag4 100.45(5)
C81 S8 Ag4 105.11(14)
C81 S8 Ag2 99.22(14)
Ag4 S8 Ag2 113.21(4)
C81 S8 Cd6 112.35(14)
Ag4 S8 Cd6 112.14(4)
Ag2 S8 Cd6 113.79(4)
C91 S9 Cd2 106.35(17)
C91 S9 Ag2 111.98(18)
Cd2 S9 Ag2 100.84(5)
C101 S10 Cd2 101.66(16)
C101 S10 Cd6 110.59(16)
Cd2 S10 Cd6 101.05(4)
C111 S11 Cd3 106.00(18)
C111 S11 Cd6 106.33(18)
Cd3 S11 Cd6 104.09(5)
C121 S12 Cd2 108.13(16)
C121 S12 Ag1 109.66(15)
Cd2 S12 Ag1 106.50(5)
C131 S13 Ag3 101.76(17)
C131 S13 Cd6 110.33(15)
Ag3 S13 Cd6 109.62(4)
C131 S13 Ag1 106.75(17)
Ag3 S13 Ag1 113.46(4)
Cd6 S13 Ag1 114.15(5)
C141 S14 Cd3 109.6(2)
C141 S14 Ag3 114.00(19)
Cd3 S14 Ag3 101.28(5)
C151 S15 Cd4 101.80(17)
C151 S15 Ag1 116.75(17)
Cd4 S15 Ag1 100.47(5)
C1 O1 Cd1 120.7(4)
C4 O2 Cd2 120.5(4)
C7 O3 Cd3 119.6(5)
C10 O4 Cd4 121.9(7)
C10 O4 H4O 119.0
Cd4 O4 H4O 119.0
C1 N1 C2 119.8(7)
C1 N1 C3 124.5(9)
C2 N1 C3 115.3(9)
C4 N2 C5 117.0(8)
C4 N2 C6 125.8(9)
C5 N2 C6 117.1(9)
C7 N3 C9 123.7(8)
C7 N3 C8 123.6(8)
C9 N3 C8 111.5(8)
O1 C1 N1 125.4(7)
O1 C1 H1 117.3
N1 C1 H1 117.3
N1 C2 H2A 109.5
N1 C2 H2B 109.5
H2A C2 H2B 109.5
N1 C2 H2C 109.5
H2A C2 H2C 109.5
H2B C2 H2C 109.5
N1 C3 H3A 109.5
N1 C3 H3B 109.5
H3A C3 H3B 109.5
N1 C3 H3C 109.5
H3A C3 H3C 109.5
H3B C3 H3C 109.5
O2 C4 N2 128.3(7)
O2 C4 H4 115.9
N2 C4 H4 115.9
N2 C5 H5A 109.5
N2 C5 H5B 109.5
H5A C5 H5B 109.5
N2 C5 H5C 109.5
H5A C5 H5C 109.5
H5B C5 H5C 109.5
N2 C6 H6A 109.5
N2 C6 H6B 109.5
H6A C6 H6B 109.5
N2 C6 H6C 109.5
H6A C6 H6C 109.5
H6B C6 H6C 109.5
N3 C7 O3 122.7(8)
N3 C7 H7 118.6
O3 C7 H7 118.6
N3 C8 H8A 109.5
N3 C8 H8B 109.5
H8A C8 H8B 109.5
N3 C8 H8C 109.5
H8A C8 H8C 109.5
H8B C8 H8C 109.5
N3 C9 H9A 109.5
N3 C9 H9B 109.5
H9A C9 H9B 109.5
N3 C9 H9C 109.5
H9A C9 H9C 109.5
H9B C9 H9C 109.5
O4 C10 H10A 109.5
O4 C10 H10B 109.5
H10A C10 H10B 109.5
O4 C10 H10C 109.5
H10A C10 H10C 109.5
H10B C10 H10C 109.5
C15 C11 C16 117.2(6)
C15 C11 S1 119.8(5)
C16 C11 S1 122.9(4)
C13 C12 C16 119.9(8)
C13 C12 H12 120.1
C16 C12 H12 120.1
C14 C13 C12 120.6(8)
C14 C13 H13 119.7
C12 C13 H13 119.7
C13 C14 C15 120.7(8)
C13 C14 H14 119.6
C15 C14 H14 119.6
C11 C15 C14 120.7(7)
C11 C15 H15 119.6
C14 C15 H15 119.6
C11 C16 C12 120.8(7)
C11 C16 H16 119.6
C12 C16 H16 119.6
C22 C21 C26 118.9(6)
C22 C21 S2 120.5(5)
C26 C21 S2 120.5(4)
C21 C22 C23 119.1(7)
C21 C22 H22 120.5
C23 C22 H22 120.5
C24 C23 C22 121.6(8)
C24 C23 H23 119.2
C22 C23 H23 119.2
C25 C24 C23 119.0(8)
C25 C24 H24 120.5
C23 C24 H24 120.5
C24 C25 C26 121.2(9)
C24 C25 H25 119.4
C26 C25 H25 119.4
C21 C26 C25 120.3(7)
C21 C26 H26 119.9
C25 C26 H26 119.9
C36 C31 C32 118.4(5)
C36 C31 S3 122.9(4)
C32 C31 S3 118.7(4)
C33 C32 C31 119.7(6)
C33 C32 H32 120.1
C31 C32 H32 120.1
C34 C33 C32 120.9(6)
C34 C33 H33 119.5
C32 C33 H33 119.5
C33 C34 C35 120.5(6)
C33 C34 H34 119.8
C35 C34 H34 119.8
C34 C35 C36 119.7(6)
C34 C35 H35 120.1
C36 C35 H35 120.1
C31 C36 C35 120.7(5)
C31 C36 H36 119.6
C35 C36 H36 119.6
C45 C41 C42 118.5(7)
C45 C41 S4 123.1(5)
C42 C41 S4 118.4(5)
C43 C42 C41 120.0(8)
C43 C42 H42 120.0
C41 C42 H42 120.0
C42 C43 C46 121.1(9)
C42 C43 H43 119.4
C46 C43 H43 119.4
C46 C44 C45 121.8(9)
C46 C44 H44 119.1
C45 C44 H44 119.1
C41 C45 C44 119.9(7)
C41 C45 H45 120.1
C44 C45 H45 120.1
C44 C46 C43 118.6(9)
C44 C46 H46 120.7
C43 C46 H46 120.7
C52 C51 C56 119.8(6)
C52 C51 S5 121.8(4)
C56 C51 S5 118.4(5)
C51 C52 C53 121.0(6)
C51 C52 H52 119.5
C53 C52 H52 119.5
C54 C53 C52 119.5(8)
C54 C53 H53 120.2
C52 C53 H53 120.2
C53 C54 C55 119.4(7)
C53 C54 H54 120.3
C55 C54 H54 120.3
C54 C55 C56 121.6(8)
C54 C55 H55 119.2
C56 C55 H55 119.2
C51 C56 C55 118.5(8)
C51 C56 H56 120.8
C55 C56 H56 120.8
C62 C61 C66 119.7(4)
C62 C61 S6 121.2(3)
C66 C61 S6 119.0(3)
C61 C62 C63 119.6(4)
C61 C62 H62 120.2
C63 C62 H62 120.2
C64 C63 C62 120.4(5)
C64 C63 H63 119.8
C62 C63 H63 119.8
C63 C64 C65 119.8(5)
C63 C64 H64 120.1
C65 C64 H64 120.1
C64 C65 C66 120.5(5)
C64 C65 H65 119.8
C66 C65 H65 119.8
C65 C66 C61 120.0(4)
C65 C66 H66 120.0
C61 C66 H66 120.0
C72 C71 C76 119.0(5)
C72 C71 S7 118.0(4)
C76 C71 S7 123.0(4)
C71 C72 C73 119.4(6)
C71 C72 H72 120.3
C73 C72 H72 120.3
C74 C73 C72 121.8(7)
C74 C73 H73 119.1
C72 C73 H73 119.1
C73 C74 C75 118.6(7)
C73 C74 H74 120.7
C75 C74 H74 120.7
C74 C75 C76 120.4(6)
C74 C75 H75 119.8
C76 C75 H75 119.8
C71 C76 C75 120.7(5)
C71 C76 H76 119.6
C75 C76 H76 119.6
C86 C81 C82 118.2(4)
C86 C81 S8 121.8(4)
C82 C81 S8 120.0(3)
C81 C82 C83 121.0(5)
C81 C82 H82 119.5
C83 C82 H82 119.5
C84 C83 C82 119.8(5)
C84 C83 H83 120.1
C82 C83 H83 120.1
C85 C84 C83 119.5(5)
C85 C84 H84 120.2
C83 C84 H84 120.2
C84 C85 C86 121.1(5)
C84 C85 H85 119.4
C86 C85 H85 119.4
C81 C86 C85 120.2(5)
C81 C86 H86 119.9
C85 C86 H86 119.9
C96 C91 C92 119.9(6)
C96 C91 S9 119.1(5)
C92 C91 S9 120.9(4)
C93 C92 C91 120.5(6)
C93 C92 H92 119.8
C91 C92 H92 119.8
C94 C93 C92 120.8(7)
C94 C93 H93 119.6
C92 C93 H93 119.6
C93 C94 C95 119.9(7)
C93 C94 H94 120.1
C95 C94 H94 120.1
C94 C95 C96 120.7(7)
C94 C95 H95 119.6
C96 C95 H95 119.6
C91 C96 C95 118.2(7)
C91 C96 H96 120.9
C95 C96 H96 120.9
C106 C101 C102 118.3(5)
C106 C101 S10 122.4(4)
C102 C101 S10 119.3(4)
C101 C102 C103 119.7(6)
C101 C102 H102 120.2
C103 C102 H102 120.2
C104 C103 C102 121.9(6)
C104 C103 H103 119.0
C102 C103 H103 119.0
C103 C104 C105 118.5(6)
C103 C104 H104 120.8
C105 C104 H104 120.8
C104 C105 C106 120.3(6)
C104 C105 H105 119.8
C106 C105 H105 119.8
C101 C106 C105 121.3(5)
C101 C106 H106 119.3
C105 C106 H106 119.3
C112 C111 C116 119.0(6)
C112 C111 S11 119.4(4)
C116 C111 S11 121.6(5)
C111 C112 C113 119.8(6)
C111 C112 H112 120.1
C113 C112 H112 120.1
C114 C113 C112 121.9(7)
C114 C113 H113 119.0
C112 C113 H113 119.0
C113 C114 C115 118.5(7)
C113 C114 H114 120.8
C115 C114 H114 120.8
C114 C115 C116 121.4(7)
C114 C115 H115 119.3
C116 C115 H115 119.3
C111 C116 C115 119.3(7)
C111 C116 H116 120.3
C115 C116 H116 120.3
C122 C121 C126 118.7(5)
C122 C121 S12 123.7(4)
C126 C121 S12 117.5(4)
C123 C122 C121 120.2(5)
C123 C122 H122 119.9
C121 C122 H122 119.9
C122 C123 C124 120.7(6)
C122 C123 H123 119.6
C124 C123 H123 119.6
C125 C124 C123 118.9(6)
C125 C124 H124 120.6
C123 C124 H124 120.6
C124 C125 C126 121.4(6)
C124 C125 H125 119.3
C126 C125 H125 119.3
C125 C126 C121 120.1(5)
C125 C126 H126 120.0
C121 C126 H126 120.0
C136 C131 C132 119.0(5)
C136 C131 S13 120.8(4)
C132 C131 S13 120.2(4)
C131 C132 C133 119.2(6)
C131 C132 H132 120.4
C133 C132 H132 120.4
C134 C133 C132 121.0(7)
C134 C133 H133 119.5
C132 C133 H133 119.5
C135 C134 C133 119.4(6)
C135 C134 H134 120.3
C133 C134 H134 120.3
C134 C135 C136 121.3(7)
C134 C135 H135 119.4
C136 C135 H135 119.4
C131 C136 C135 120.1(6)
C131 C136 H136 119.9
C135 C136 H136 119.9
C146 C141 C142 117.1(6)
C146 C141 S14 122.1(5)
C142 C141 S14 120.7(5)
C141 C142 C143 121.1(7)
C141 C142 H142 119.4
C143 C142 H142 119.4
C144 C143 C142 120.2(7)
C144 C143 H143 119.9
C142 C143 H143 119.9
C145 C144 C143 119.6(8)
C145 C144 H144 120.2
C143 C144 H144 120.2
C144 C145 C146 120.7(8)
C144 C145 H145 119.6
C146 C145 H145 119.6
C141 C146 C145 121.2(7)
C141 C146 H146 119.4
C145 C146 H146 119.4
C152 C151 C156 118.3(5)
C152 C151 S15 122.8(4)
C156 C151 S15 118.8(4)
C151 C152 C153 120.7(5)
C151 C152 H152 119.6
C153 C152 H152 119.6
C154 C153 C152 120.3(6)
C154 C153 H153 119.9
C152 C153 H153 119.9
C155 C154 C153 119.9(6)
C155 C154 H154 120.0
C153 C154 H154 120.0
C154 C155 C156 120.4(6)
C154 C155 H155 119.8
C156 C155 H155 119.8
C155 C156 C151 120.4(6)
C155 C156 H156 119.8
C151 C156 H156 119.8
C166 S16 Ag3 112.7(4)
C166 S16 Cd4 108.6(5)
Ag3 S16 Cd4 100.50(9)
C167 C166 C171 118.8(12)
C167 C166 S16 119.3(10)
C171 C166 S16 121.1(8)
C166 C167 C168 122.6(14)
C166 C167 H167 118.7
C168 C167 H167 118.7
C169 C168 C167 117.5(15)
C169 C168 H168 121.3
C167 C168 H168 121.3
C168 C169 C170 121.0(15)
C168 C169 H169 119.5
C170 C169 H169 119.5
C169 C170 C171 120.1(14)
C169 C170 H170 120.0
C171 C170 H170 120.0
C166 C171 C170 119.5(13)
C166 C171 H171 120.3
C170 C171 H171 120.3
C160 S16A Cd4 104.7(5)
C160 S16A Ag3 109.9(5)
Cd4 S16A Ag3 101.14(12)
C165 C160 C161 119.6(10)
C165 C160 S16A 119.7(10)
C161 C160 S16A 120.4(9)
C162 C161 C160 119.1(10)
C162 C161 H161 120.4
C160 C161 H161 120.4
C163 C162 C161 118.3(10)
C163 C162 H162 120.9
C161 C162 H162 120.9
C162 C163 C164 121.5(11)
C162 C163 H163 119.2
C164 C163 H163 119.2
C163 C164 C165 116.0(11)
C163 C164 H164 122.0
C165 C164 H164 122.0
C160 C165 C164 121.1(11)
C160 C165 H165 119.5
C164 C165 H165 119.5

loop_
_geom_bond_atom_site_label_1
_geom_bond_atom_site_label_2
_geom_bond_distance
Ag1 S15 2.5616(14)
Ag1 S6 2.5769(12)
Ag1 S12 2.6022(14)
Ag1 S13 2.6203(12)
Ag2 S3 2.5576(13)
Ag2 S6 2.5588(12)
Ag2 S9 2.5664(14)
Ag2 S8 2.5791(11)
Cd5 S1 2.5454(15)
Cd5 S5 2.5549(13)
Cd5 S4 2.5684(16)
Cd5 S6 2.6098(12)
Cd6 S10 2.5633(13)
Cd6 S11 2.5641(13)
Cd6 S13 2.5921(12)
Cd6 S8 2.6083(11)
Ag3 S14 2.5468(14)
Ag3 S16 2.556(2)
Ag3 S13 2.5692(13)
Ag3 S5 2.5978(13)
Ag3 S16A 2.608(3)
Ag4 S7 2.5612(13)
Ag4 S8 2.5744(11)
Ag4 S2 2.5787(13)
Ag4 S5 2.5969(12)
Cd3 O3 2.308(4)
Cd3 S7 2.4893(14)
Cd3 S11 2.4902(14)
Cd3 S14 2.5050(15)
Cd1 O1 2.283(4)
Cd1 S2 2.4755(14)
Cd1 S1 2.5085(15)
Cd1 S3 2.5139(14)
Cd4 O4 2.297(5)
Cd4 S15 2.4753(16)
Cd4 S4 2.4942(18)
Cd4 S16A 2.504(3)
Cd4 S16 2.580(3)
Cd2 O2 2.326(4)
Cd2 S12 2.4776(13)
Cd2 S9 2.4980(14)
Cd2 S10 2.4984(13)
S1 C11 1.778(5)
S2 C21 1.779(5)
S3 C31 1.785(5)
S4 C41 1.764(7)
S5 C51 1.794(5)
S6 C61 1.788(4)
S7 C71 1.780(5)
S8 C81 1.794(4)
S9 C91 1.780(6)
S10 C101 1.771(5)
S11 C111 1.787(5)
S12 C121 1.778(5)
S13 C131 1.792(5)
S14 C141 1.779(6)
S15 C151 1.771(5)
O1 C1 1.223(7)
O2 C4 1.210(7)
O3 C7 1.273(9)
O4 C10 1.271(12)
O4 H4O 0.9300
N1 C1 1.281(8)
N1 C2 1.409(11)
N1 C3 1.427(10)
N2 C4 1.264(8)
N2 C5 1.428(12)
N2 C6 1.452(11)
N3 C7 1.252(9)
N3 C9 1.357(10)
N3 C8 1.493(11)
C1 H1 0.9300
C2 H2A 0.9600
C2 H2B 0.9600
C2 H2C 0.9600
C3 H3A 0.9600
C3 H3B 0.9600
C3 H3C 0.9600
C4 H4 0.9300
C5 H5A 0.9600
C5 H5B 0.9600
C5 H5C 0.9600
C6 H6A 0.9600
C6 H6B 0.9600
C6 H6C 0.9600
C7 H7 0.9300
C8 H8A 0.9600
C8 H8B 0.9600
C8 H8C 0.9600
C9 H9A 0.9600
C9 H9B 0.9600
C9 H9C 0.9600
C10 H10A 0.9600
C10 H10B 0.9600
C10 H10C 0.9600
C11 C15 1.368(8)
C11 C16 1.377(8)
C12 C13 1.351(11)
C12 C16 1.385(8)
C12 H12 0.9300
C13 C14 1.315(12)
C13 H13 0.9300
C14 C15 1.392(10)
C14 H14 0.9300
C15 H15 0.9300
C16 H16 0.9300
C21 C22 1.365(7)
C21 C26 1.366(8)
C22 C23 1.395(10)
C22 H22 0.9300
C23 C24 1.341(12)
C23 H23 0.9300
C24 C25 1.339(12)
C24 H24 0.9300
C25 C26 1.379(9)
C25 H25 0.9300
C26 H26 0.9300
C31 C36 1.373(7)
C31 C32 1.395(7)
C32 C33 1.384(8)
C32 H32 0.9300
C33 C34 1.351(9)
C33 H33 0.9300
C34 C35 1.357(9)
C34 H34 0.9300
C35 C36 1.396(8)
C35 H35 0.9300
C36 H36 0.9300
C41 C45 1.386(9)
C41 C42 1.400(9)
C42 C43 1.381(11)
C42 H42 0.9300
C43 C46 1.383(12)
C43 H43 0.9300
C44 C46 1.356(11)
C44 C45 1.392(10)
C44 H44 0.9300
C45 H45 0.9300
C46 H46 0.9300
C51 C52 1.336(8)
C51 C56 1.372(8)
C52 C53 1.393(8)
C52 H52 0.9300
C53 C54 1.347(11)
C53 H53 0.9300
C54 C55 1.351(12)
C54 H54 0.9300
C55 C56 1.383(11)
C55 H55 0.9300
C56 H56 0.9300
C61 C62 1.379(6)
C61 C66 1.383(6)
C62 C63 1.385(7)
C62 H62 0.9300
C63 C64 1.370(7)
C63 H63 0.9300
C64 C65 1.372(7)
C64 H64 0.9300
C65 C66 1.374(7)
C65 H65 0.9300
C66 H66 0.9300
C71 C72 1.371(7)
C71 C76 1.376(7)
C72 C73 1.389(9)
C72 H72 0.9300
C73 C74 1.363(10)
C73 H73 0.9300
C74 C75 1.365(9)
C74 H74 0.9300
C75 C76 1.385(8)
C75 H75 0.9300
C76 H76 0.9300
C81 C86 1.366(6)
C81 C82 1.374(6)
C82 C83 1.378(7)
C82 H82 0.9300
C83 C84 1.364(8)
C83 H83 0.9300
C84 C85 1.342(8)
C84 H84 0.9300
C85 C86 1.383(7)
C85 H85 0.9300
C86 H86 0.9300
C91 C96 1.363(8)
C91 C92 1.387(7)
C92 C93 1.380(8)
C92 H92 0.9300
C93 C94 1.335(9)
C93 H93 0.9300
C94 C95 1.377(10)
C94 H94 0.9300
C95 C96 1.420(10)
C95 H95 0.9300
C96 H96 0.9300
C101 C106 1.370(7)
C101 C102 1.371(7)
C102 C103 1.385(8)
C102 H102 0.9300
C103 C104 1.354(9)
C103 H103 0.9300
C104 C105 1.365(9)
C104 H104 0.9300
C105 C106 1.378(7)
C105 H105 0.9300
C106 H106 0.9300
C111 C112 1.352(8)
C111 C116 1.380(8)
C112 C113 1.385(9)
C112 H112 0.9300
C113 C114 1.338(10)
C113 H113 0.9300
C114 C115 1.350(10)
C114 H114 0.9300
C115 C116 1.385(9)
C115 H115 0.9300
C116 H116 0.9300
C121 C122 1.382(7)
C121 C126 1.389(6)
C122 C123 1.375(7)
C122 H122 0.9300
C123 C124 1.385(8)
C123 H123 0.9300
C124 C125 1.354(8)
C124 H124 0.9300
C125 C126 1.376(8)
C125 H125 0.9300
C126 H126 0.9300
C131 C136 1.372(7)
C131 C132 1.382(7)
C132 C133 1.396(8)
C132 H132 0.9300
C133 C134 1.356(10)
C133 H133 0.9300
C134 C135 1.347(9)
C134 H134 0.9300
C135 C136 1.381(7)
C135 H135 0.9300
C136 H136 0.9300
C141 C146 1.355(8)
C141 C142 1.368(8)
C142 C143 1.389(9)
C142 H142 0.9300
C143 C144 1.363(10)
C143 H143 0.9300
C144 C145 1.312(11)
C144 H144 0.9300
C145 C146 1.408(10)
C145 H145 0.9300
C146 H146 0.9300
C151 C152 1.373(7)
C151 C156 1.393(7)
C152 C153 1.395(8)
C152 H152 0.9300
C153 C154 1.364(8)
C153 H153 0.9300
C154 C155 1.362(9)
C154 H154 0.9300
C155 C156 1.389(8)
C155 H155 0.9300
C156 H156 0.9300
S16 C166 1.793(10)
C166 C167 1.365(9)
C166 C171 1.377(9)
C167 C168 1.379(9)
C167 H167 0.9300
C168 C169 1.365(9)
C168 H168 0.9300
C169 C170 1.375(9)
C169 H169 0.9300
C170 C171 1.380(9)
C170 H170 0.9300
C171 H171 0.9300
S16A C160 1.792(11)
C160 C165 1.365(9)
C160 C161 1.385(9)
C161 C162 1.374(9)
C161 H161 0.9300
C162 C163 1.356(9)
C162 H162 0.9300
C163 C164 1.367(9)
C163 H163 0.9300
C164 C165 1.381(9)
C164 H164 0.9300
C165 H165 0.9300

loop_
_geom_torsion_atom_site_label_1
_geom_torsion_atom_site_label_2
_geom_torsion_atom_site_label_3
_geom_torsion_atom_site_label_4
_geom_torsion
Cd1 O1 C1 N1 158.1(6)
C2 N1 C1 O1 -5.6(13)
C3 N1 C1 O1 -177.8(9)
Cd2 O2 C4 N2 175.7(7)
C5 N2 C4 O2 0.5(16)
C6 N2 C4 O2 -176.7(10)
C9 N3 C7 O3 7.8(15)
C8 N3 C7 O3 174.0(10)
Cd3 O3 C7 N3 -169.5(7)
Cd1 S1 C11 C15 -105.0(5)
Cd5 S1 C11 C15 148.8(5)
Cd1 S1 C11 C16 72.8(5)
Cd5 S1 C11 C16 -33.3(6)
C16 C12 C13 C14 0.9(15)
C12 C13 C14 C15 0.3(15)
C16 C11 C15 C14 2.1(10)
S1 C11 C15 C14 -179.9(6)
C13 C14 C15 C11 -1.9(14)
C15 C11 C16 C12 -1.0(10)
S1 C11 C16 C12 -178.8(6)
C13 C12 C16 C11 -0.6(12)
Cd1 S2 C21 C22 -43.1(5)
Ag4 S2 C21 C22 -153.5(4)
Cd1 S2 C21 C26 141.1(4)
Ag4 S2 C21 C26 30.7(5)
C26 C21 C22 C23 -0.7(10)
S2 C21 C22 C23 -176.6(6)
C21 C22 C23 C24 -0.1(13)
C22 C23 C24 C25 0.6(15)
C23 C24 C25 C26 -0.3(14)
C22 C21 C26 C25 1.0(10)
S2 C21 C26 C25 176.9(5)
C24 C25 C26 C21 -0.5(12)
Cd1 S3 C31 C36 53.5(4)
Ag2 S3 C31 C36 -51.2(4)
Cd1 S3 C31 C32 -126.9(4)
Ag2 S3 C31 C32 128.4(4)
C36 C31 C32 C33 -1.0(8)
S3 C31 C32 C33 179.3(5)
C31 C32 C33 C34 0.4(11)
C32 C33 C34 C35 0.8(12)
C33 C34 C35 C36 -1.4(11)
C32 C31 C36 C35 0.4(8)
S3 C31 C36 C35 -180.0(4)
C34 C35 C36 C31 0.8(9)
Cd4 S4 C41 C45 -6.9(6)
Cd5 S4 C41 C45 -122.6(5)
Cd4 S4 C41 C42 173.8(4)
Cd5 S4 C41 C42 58.2(5)
C45 C41 C42 C43 -0.1(10)
S4 C41 C42 C43 179.2(5)
C41 C42 C43 C46 -0.6(12)
C42 C41 C45 C44 -0.3(10)
S4 C41 C45 C44 -179.5(5)
C46 C44 C45 C41 1.4(12)
C45 C44 C46 C43 -2.1(13)
C42 C43 C46 C44 1.6(13)
Cd5 S5 C51 C52 108.3(5)
Ag4 S5 C51 C52 -7.0(5)
Ag3 S5 C51 C52 -132.5(5)
Cd5 S5 C51 C56 -72.8(5)
Ag4 S5 C51 C56 171.9(5)
Ag3 S5 C51 C56 46.4(5)
C56 C51 C52 C53 2.3(10)
S5 C51 C52 C53 -178.8(5)
C51 C52 C53 C54 -2.7(12)
C52 C53 C54 C55 3.4(14)
C53 C54 C55 C56 -4.0(16)
C52 C51 C56 C55 -2.7(11)
S5 C51 C56 C55 178.4(7)
C54 C55 C56 C51 3.6(15)
Ag2 S6 C61 C62 126.0(3)
Ag1 S6 C61 C62 -116.0(3)
Cd5 S6 C61 C62 2.4(4)
Ag2 S6 C61 C66 -54.9(4)
Ag1 S6 C61 C66 63.2(4)
Cd5 S6 C61 C66 -178.4(3)
C66 C61 C62 C63 0.2(7)
S6 C61 C62 C63 179.3(4)
C61 C62 C63 C64 0.1(8)
C62 C63 C64 C65 -0.8(9)
C63 C64 C65 C66 1.1(9)
C64 C65 C66 C61 -0.8(8)
C62 C61 C66 C65 0.2(7)
S6 C61 C66 C65 -179.0(4)
Cd3 S7 C71 C72 115.8(5)
Ag4 S7 C71 C72 -137.8(5)
Cd3 S7 C71 C76 -66.0(5)
Ag4 S7 C71 C76 40.4(5)
C76 C71 C72 C73 0.1(12)
S7 C71 C72 C73 178.3(7)
C71 C72 C73 C74 1.7(16)
C72 C73 C74 C75 -2.6(16)
C73 C74 C75 C76 1.6(14)
C72 C71 C76 C75 -1.0(9)
S7 C71 C76 C75 -179.1(5)
C74 C75 C76 C71 0.1(11)
Ag4 S8 C81 C86 -149.3(4)
Ag2 S8 C81 C86 93.5(4)
Cd6 S8 C81 C86 -27.1(5)
Ag4 S8 C81 C82 31.8(4)
Ag2 S8 C81 C82 -85.4(4)
Cd6 S8 C81 C82 154.1(3)
C86 C81 C82 C83 2.3(8)
S8 C81 C82 C83 -178.8(4)
C81 C82 C83 C84 -0.4(9)
C82 C83 C84 C85 -2.1(9)
C83 C84 C85 C86 2.7(10)
C82 C81 C86 C85 -1.7(8)
S8 C81 C86 C85 179.4(5)
C84 C85 C86 C81 -0.8(10)
Cd2 S9 C91 C96 60.6(5)
Ag2 S9 C91 C96 169.9(4)
Cd2 S9 C91 C92 -120.6(4)
Ag2 S9 C91 C92 -11.3(5)
C96 C91 C92 C93 0.0(8)
S9 C91 C92 C93 -178.8(4)
C91 C92 C93 C94 0.3(9)
C92 C93 C94 C95 0.6(11)
C93 C94 C95 C96 -1.8(12)
C92 C91 C96 C95 -1.2(9)
S9 C91 C96 C95 177.6(5)
C94 C95 C96 C91 2.1(11)
Cd2 S10 C101 C106 58.3(5)
Cd6 S10 C101 C106 -48.4(5)
Cd2 S10 C101 C102 -122.9(5)
Cd6 S10 C101 C102 130.4(4)
C106 C101 C102 C103 -0.8(10)
S10 C101 C102 C103 -179.6(6)
C101 C102 C103 C104 1.0(13)
C102 C103 C104 C105 -1.6(14)
C103 C104 C105 C106 2.0(13)
C102 C101 C106 C105 1.1(9)
S10 C101 C106 C105 179.9(5)
C104 C105 C106 C101 -1.8(11)
Cd3 S11 C111 C112 -156.3(4)
Cd6 S11 C111 C112 -46.0(5)
Cd3 S11 C111 C116 23.8(5)
Cd6 S11 C111 C116 134.1(5)
C116 C111 C112 C113 1.9(10)
S11 C111 C112 C113 -178.0(5)
C111 C112 C113 C114 -0.9(12)
C112 C113 C114 C115 -1.7(14)
C113 C114 C115 C116 3.3(14)
C112 C111 C116 C115 -0.3(10)
S11 C111 C116 C115 179.6(6)
C114 C115 C116 C111 -2.4(13)
Cd2 S12 C121 C122 -9.1(4)
Ag1 S12 C121 C122 -124.8(4)
Cd2 S12 C121 C126 173.2(3)
Ag1 S12 C121 C126 57.4(4)
C126 C121 C122 C123 -1.0(7)
S12 C121 C122 C123 -178.7(4)
C121 C122 C123 C124 0.9(8)
C122 C123 C124 C125 -0.6(9)
C123 C124 C125 C126 0.3(9)
C124 C125 C126 C121 -0.4(9)
C122 C121 C126 C125 0.7(7)
S12 C121 C126 C125 178.6(4)
Ag3 S13 C131 C136 -127.3(4)
Cd6 S13 C131 C136 116.4(4)
Ag1 S13 C131 C136 -8.2(5)
Ag3 S13 C131 C132 52.5(5)
Cd6 S13 C131 C132 -63.8(5)
Ag1 S13 C131 C132 171.7(4)
C136 C131 C132 C133 1.0(9)
S13 C131 C132 C133 -178.9(5)
C131 C132 C133 C134 -1.2(11)
C132 C133 C134 C135 0.1(11)
C133 C134 C135 C136 1.3(11)
C132 C131 C136 C135 0.3(8)
S13 C131 C136 C135 -179.8(4)
C134 C135 C136 C131 -1.5(9)
Cd3 S14 C141 C146 130.2(6)
Ag3 S14 C141 C146 17.5(7)
Cd3 S14 C141 C142 -53.9(6)
Ag3 S14 C141 C142 -166.7(5)
C146 C141 C142 C143 -0.7(11)
S14 C141 C142 C143 -176.8(6)
C141 C142 C143 C144 -0.1(12)
C142 C143 C144 C145 0.4(14)
C143 C144 C145 C146 0.1(15)
C142 C141 C146 C145 1.3(12)
S14 C141 C146 C145 177.3(7)
C144 C145 C146 C141 -1.0(15)
Cd4 S15 C151 C152 -105.7(4)
Ag1 S15 C151 C152 2.6(5)
Cd4 S15 C151 C156 77.5(4)
Ag1 S15 C151 C156 -174.3(4)
C156 C151 C152 C153 -1.9(8)
S15 C151 C152 C153 -178.8(4)
C151 C152 C153 C154 1.3(9)
C152 C153 C154 C155 -0.4(10)
C153 C154 C155 C156 0.2(11)
C154 C155 C156 C151 -0.9(10)
C152 C151 C156 C155 1.8(8)
S15 C151 C156 C155 178.8(5)
Ag3 S16 C166 C167 179.5(10)
Cd4 S16 C166 C167 -70.1(12)
Ag3 S16 C166 C171 9.8(13)
Cd4 S16 C166 C171 120.2(11)
C171 C166 C167 C168 -1(2)
S16 C166 C167 C168 -171.3(14)
C166 C167 C168 C169 -4(3)
C167 C168 C169 C170 8(3)
C168 C169 C170 C171 -7(3)
C167 C166 C171 C170 3(2)
S16 C166 C171 C170 172.6(11)
C169 C170 C171 C166 1(2)
Cd4 S16A C160 C165 121.3(14)
Ag3 S16A C160 C165 -130.9(14)
Cd4 S16A C160 C161 -64.9(13)
Ag3 S16A C160 C161 42.9(14)
C165 C160 C161 C162 -4(3)
S16A C160 C161 C162 -177.5(13)
C160 C161 C162 C163 -8(3)
C161 C162 C163 C164 23(3)
C162 C163 C164 C165 -25(3)
C161 C160 C165 C164 1(3)
S16A C160 C165 C164 175.3(14)
C163 C164 C165 C160 12(3)
